data_2222605
loop_
_publ_author_name
'Gowda, B. Thimme'
'Foro, Sabine'
'Saraswathi, B. S.'
'Fuess, Hartmut'

_publ_section_title
;
 <i>N</i>-(4-Chlorophenyl)succinamic acid
;
_journal_coeditor_code BV2121
_journal_issue 8
_journal_name_full 'Acta Crystallographica Section E'
_journal_page_first o1827
_journal_paper_doi 10.1107/S160053680902649X
_journal_volume 65
_journal_year 2009
_chemical_formula_iupac 'C10 H10 Cl N O3'
_chemical_formula_moiety 'C10 H10 Cl N O3'
_chemical_formula_sum 'C10 H10 Cl N O3'
_chemical_formula_weight 227.64
_chemical_name_systematic
;
<i>N</i>-(4-Chlorophenyl)succinamic acid
;
_space_group_IT_number 14
_symmetry_cell_setting monoclinic
_symmetry_space_group_name_Hall '-P 2ybc'
_symmetry_space_group_name_H-M 'P 1 21/c 1'
_atom_sites_solution_hydrogens geom
_atom_sites_solution_primary direct
_atom_sites_solution_secondary difmap
_audit_creation_method SHELXL-97
_cell_angle_alpha 90.00
_cell_angle_beta 109.787(6)
_cell_angle_gamma 90.00
_cell_formula_units_Z 4
_cell_length_a 15.9080(10)
_cell_length_b 4.8778(4)
_cell_length_c 14.2860(10)
_cell_measurement_reflns_used 25
_cell_measurement_temperature 299(2)
_cell_measurement_theta_max 18.08
_cell_measurement_theta_min 6.58
_cell_volume 1043.09(14)
_computing_cell_refinement 'CAD-4-PC (Enraf--Nonius, 1996)'
_computing_data_collection 'CAD-4-PC (Enraf--Nonius, 1996)'
_computing_data_reduction 'REDU4 (Stoe & Cie, 1987)'
_computing_molecular_graphics 'PLATON (Spek, 2009)'
_computing_publication_material 'SHELXL97 (Sheldrick, 2008)'
_computing_structure_refinement 'SHELXL97 (Sheldrick, 2008)'
_computing_structure_solution 'SHELXS97 (Sheldrick, 2008)'
_diffrn_ambient_temperature 299(2)
_diffrn_measured_fraction_theta_full 0.993
_diffrn_measured_fraction_theta_max 0.993
_diffrn_measurement_device_type 'Enraf--Nonius CAD-4'
_diffrn_measurement_method \w/2\q
_diffrn_radiation_monochromator graphite
_diffrn_radiation_source 'fine-focus sealed tube'
_diffrn_radiation_type CuK\a
_diffrn_radiation_wavelength 1.54180
_diffrn_reflns_av_R_equivalents 0.0257
_diffrn_reflns_av_sigmaI/netI 0.0261
_diffrn_reflns_limit_h_max 18
_diffrn_reflns_limit_h_min -18
_diffrn_reflns_limit_k_max 5
_diffrn_reflns_limit_k_min 0
_diffrn_reflns_limit_l_max 8
_diffrn_reflns_limit_l_min -17
_diffrn_reflns_number 3006
_diffrn_reflns_theta_full 66.98
_diffrn_reflns_theta_max 66.98
_diffrn_reflns_theta_min 2.95
_diffrn_standards_decay_% 1.0
_diffrn_standards_interval_time 120
_diffrn_standards_number 3
_exptl_absorpt_coefficient_mu 3.156
_exptl_absorpt_correction_T_max 0.6229
_exptl_absorpt_correction_T_min 0.2647
_exptl_absorpt_correction_type psi-scan
_exptl_absorpt_process_details '(North <i>et al.</i>,  1968)'
_exptl_crystal_colour colourless
_exptl_crystal_density_diffrn 1.450
_exptl_crystal_density_method 'not measured'
_exptl_crystal_description prism
_exptl_crystal_F_000 472
_exptl_crystal_size_max 0.55
_exptl_crystal_size_mid 0.43
_exptl_crystal_size_min 0.15
_refine_diff_density_max 0.295
_refine_diff_density_min -0.258
_refine_ls_extinction_coef 0.0090(10)
_refine_ls_extinction_expression Fc^*^=kFc[1+0.001xFc^2^\l^3^/sin(2\q)]^-1/4^
_refine_ls_extinction_method 'SHELXL97 (Sheldrick, 2008)'
_refine_ls_goodness_of_fit_ref 1.039
_refine_ls_hydrogen_treatment mixed
_refine_ls_matrix_type full
_refine_ls_number_parameters 143
_refine_ls_number_reflns 1837
_refine_ls_number_restraints 1
_refine_ls_restrained_S_all 1.040
_refine_ls_R_factor_all 0.0465
_refine_ls_R_factor_gt 0.0416
_refine_ls_shift/su_max 0.004
_refine_ls_shift/su_mean 0.000
_refine_ls_structure_factor_coef Fsqd
_refine_ls_weighting_details 'calc w=1/[\s^2^(Fo^2^)+(0.0621P)^2^+0.4605P] where P=(Fo^2^+2Fc^2^)/3'
_refine_ls_weighting_scheme calc
_refine_ls_wR_factor_gt 0.1160
_refine_ls_wR_factor_ref 0.1210
_reflns_number_gt 1643
_reflns_number_total 1837
_reflns_threshold_expression I>2\s(I)
_cod_data_source_file bv2121.cif
_cod_data_source_block I
_cod_original_cell_volume 1043.09(13)
_cod_original_sg_symbol_H-M 'P 21/c'
_cod_database_code 2222605
_cod_database_fobs_code 2222605

loop_
_symmetry_equiv_pos_as_xyz
'x, y, z'
'-x, y+1/2, -z+1/2'
'-x, -y, -z'
'x, -y-1/2, z-1/2'

loop_
_atom_site_type_symbol
_atom_site_label
_atom_site_fract_x
_atom_site_fract_y
_atom_site_fract_z
_atom_site_U_iso_or_equiv
_atom_site_adp_type
_atom_site_calc_flag
_atom_site_refinement_flags
_atom_site_occupancy
_atom_site_disorder_assembly
_atom_site_disorder_group
C C1 0.71205(12) 0.4065(4) 0.91702(13) 0.0401(4) Uani d . 1 . .
C C2 0.72512(14) 0.5563(4) 0.84114(15) 0.0508(5) Uani d . 1 . .
H H2 0.7675 0.6958 0.8560 0.061 Uiso calc R 1 . .
C C3 0.67546(16) 0.4998(5) 0.74299(15) 0.0572(6) Uani d . 1 . .
H H3 0.6834 0.6028 0.6919 0.069 Uiso calc R 1 . .
C C4 0.61449(13) 0.2907(5) 0.72194(14) 0.0498(5) Uani d . 1 . .
C C5 0.60089(14) 0.1398(5) 0.79657(15) 0.0524(5) Uani d . 1 . .
H H5 0.5591 -0.0013 0.7813 0.063 Uiso calc R 1 . .
C C6 0.64971(14) 0.1987(4) 0.89477(15) 0.0478(5) Uani d . 1 . .
H H6 0.6404 0.0981 0.9457 0.057 Uiso calc R 1 . .
C C7 0.79738(13) 0.3002(4) 1.09135(13) 0.0410(4) Uani d . 1 . .
C C8 0.83960(13) 0.4299(4) 1.19225(13) 0.0439(5) Uani d . 1 . .
H H8A 0.8661 0.6037 1.1844 0.053 Uiso calc R 1 . .
H H8B 0.7936 0.4669 1.2210 0.053 Uiso calc R 1 . .
C C9 0.91033(14) 0.2509(4) 1.26240(14) 0.0453(5) Uani d . 1 . .
H H9A 0.8848 0.0720 1.2655 0.054 Uiso calc R 1 . .
H H9B 0.9584 0.2261 1.2358 0.054 Uiso calc R 1 . .
C C10 0.94834(12) 0.3632(4) 1.36527(14) 0.0422(4) Uani d . 1 . .
N N1 0.76140(12) 0.4779(3) 1.01677(11) 0.0448(4) Uani d D 1 . .
H H1N 0.7718(15) 0.641(4) 1.0297(17) 0.054 Uiso d D 1 . .
O O1 0.79464(12) 0.0511(3) 1.08006(11) 0.0594(5) Uani d . 1 . .
O O2 1.01272(13) 0.2126(4) 1.42350(12) 0.0704(6) Uani d . 1 . .
H H2O 1.032(2) 0.281(6) 1.481(2) 0.084 Uiso d . 1 . .
O O3 0.92375(12) 0.5735(4) 1.39202(10) 0.0695(5) Uani d . 1 . .
Cl Cl1 0.55277(5) 0.21449(18) 0.59903(4) 0.0831(3) Uani d . 1 . .

loop_
_atom_site_aniso_label
_atom_site_aniso_U_11
_atom_site_aniso_U_22
_atom_site_aniso_U_33
_atom_site_aniso_U_12
_atom_site_aniso_U_13
_atom_site_aniso_U_23
C1 0.0446(9) 0.0350(10) 0.0343(9) 0.0029(8) 0.0052(7) -0.0037(7)
C2 0.0572(12) 0.0453(12) 0.0449(11) -0.0117(10) 0.0109(9) -0.0018(9)
C3 0.0683(13) 0.0631(14) 0.0383(10) -0.0065(11) 0.0158(9) 0.0009(10)
C4 0.0457(10) 0.0640(14) 0.0353(10) 0.0035(10) 0.0081(8) -0.0096(9)
C5 0.0463(10) 0.0561(13) 0.0480(11) -0.0113(10) 0.0071(9) -0.0092(10)
C6 0.0508(11) 0.0496(12) 0.0382(10) -0.0095(9) 0.0089(8) -0.0018(8)
C7 0.0493(10) 0.0305(10) 0.0361(9) -0.0018(8) 0.0053(8) -0.0045(7)
C8 0.0554(11) 0.0318(10) 0.0348(9) 0.0005(8) 0.0024(8) -0.0044(7)
C9 0.0522(11) 0.0385(10) 0.0370(10) 0.0028(8) 0.0045(8) -0.0046(8)
C10 0.0461(10) 0.0382(10) 0.0367(9) 0.0020(8) 0.0068(8) 0.0002(8)
N1 0.0583(10) 0.0279(8) 0.0369(8) -0.0039(7) 0.0011(7) -0.0042(6)
O1 0.0879(11) 0.0271(8) 0.0449(8) -0.0005(7) -0.0014(7) -0.0053(6)
O2 0.0840(12) 0.0641(11) 0.0407(8) 0.0300(9) -0.0082(8) -0.0093(7)
O3 0.0830(11) 0.0628(11) 0.0412(8) 0.0300(9) -0.0070(7) -0.0147(7)
Cl1 0.0851(5) 0.1153(7) 0.0360(3) -0.0133(4) 0.0037(3) -0.0179(3)

loop_
_atom_type_symbol
_atom_type_description
_atom_type_scat_dispersion_real
_atom_type_scat_dispersion_imag
_atom_type_scat_source
C C 0.0181 0.0091 'International Tables Vol C Tables 4.2.6.8 and 6.1.1.4'
H H 0.0000 0.0000 'International Tables Vol C Tables 4.2.6.8 and 6.1.1.4'
N N 0.0311 0.0180 'International Tables Vol C Tables 4.2.6.8 and 6.1.1.4'
O O 0.0492 0.0322 'International Tables Vol C Tables 4.2.6.8 and 6.1.1.4'
Cl Cl 0.3639 0.7018 'International Tables Vol C Tables 4.2.6.8 and 6.1.1.4'

loop_
_geom_angle_atom_site_label_1
_geom_angle_atom_site_label_2
_geom_angle_atom_site_label_3
_geom_angle_site_symmetry_1
_geom_angle_site_symmetry_3
_geom_angle
_geom_angle_publ_flag
C6 C1 C2 . . 119.75(18) ?
C6 C1 N1 . . 121.52(18) ?
C2 C1 N1 . . 118.68(18) ?
C1 C2 C3 . . 120.3(2) ?
C1 C2 H2 . . 119.9 ?
C3 C2 H2 . . 119.9 ?
C4 C3 C2 . . 119.3(2) ?
C4 C3 H3 . . 120.3 ?
C2 C3 H3 . . 120.3 ?
C3 C4 C5 . . 121.03(19) ?
C3 C4 Cl1 . . 119.83(17) ?
C5 C4 Cl1 . . 119.14(17) ?
C4 C5 C6 . . 119.6(2) ?
C4 C5 H5 . . 120.2 ?
C6 C5 H5 . . 120.2 ?
C1 C6 C5 . . 119.98(19) ?
C1 C6 H6 . . 120.0 ?
C5 C6 H6 . . 120.0 ?
O1 C7 N1 . . 123.35(17) ?
O1 C7 C8 . . 121.79(17) ?
N1 C7 C8 . . 114.84(15) ?
C9 C8 C7 . . 112.54(16) ?
C9 C8 H8A . . 109.1 ?
C7 C8 H8A . . 109.1 ?
C9 C8 H8B . . 109.1 ?
C7 C8 H8B . . 109.1 ?
H8A C8 H8B . . 107.8 ?
C10 C9 C8 . . 113.89(16) ?
C10 C9 H9A . . 108.8 ?
C8 C9 H9A . . 108.8 ?
C10 C9 H9B . . 108.8 ?
C8 C9 H9B . . 108.8 ?
H9A C9 H9B . . 107.7 ?
O3 C10 O2 . . 123.09(18) ?
O3 C10 C9 . . 123.94(17) ?
O2 C10 C9 . . 112.96(17) ?
C7 N1 C1 . . 125.55(16) ?
C7 N1 H1N . . 116.6(17) ?
C1 N1 H1N . . 117.8(17) ?
C10 O2 H2O . . 110(2) ?

loop_
_geom_bond_atom_site_label_1
_geom_bond_atom_site_label_2
_geom_bond_site_symmetry_2
_geom_bond_distance
_geom_bond_publ_flag
C1 C6 . 1.378(3) ?
C1 C2 . 1.380(3) ?
C1 N1 . 1.418(2) ?
C2 C3 . 1.384(3) ?
C2 H2 . 0.9300 ?
C3 C4 . 1.369(3) ?
C3 H3 . 0.9300 ?
C4 C5 . 1.372(3) ?
C4 Cl1 . 1.7373(19) ?
C5 C6 . 1.384(3) ?
C5 H5 . 0.9300 ?
C6 H6 . 0.9300 ?
C7 O1 . 1.225(2) ?
C7 N1 . 1.342(2) ?
C7 C8 . 1.508(2) ?
C8 C9 . 1.506(3) ?
C8 H8A . 0.9700 ?
C8 H8B . 0.9700 ?
C9 C10 . 1.491(3) ?
C9 H9A . 0.9700 ?
C9 H9B . 0.9700 ?
C10 O3 . 1.205(2) ?
C10 O2 . 1.305(2) ?
N1 H1N . 0.819(17) ?
O2 H2O . 0.85(3) ?

loop_
_geom_hbond_atom_site_label_D
_geom_hbond_atom_site_label_H
_geom_hbond_atom_site_label_A
_geom_hbond_site_symmetry_A
_geom_hbond_distance_DH
_geom_hbond_distance_HA
_geom_hbond_distance_DA
_geom_hbond_angle_DHA
N1 H1N O1 1_565 0.819(17) 2.117(17) 2.931(2) 173(2)
O2 H2O O3 3_768 0.85(3) 1.85(3) 2.693(2) 179(3)

loop_
_geom_torsion_atom_site_label_1
_geom_torsion_atom_site_label_2
_geom_torsion_atom_site_label_3
_geom_torsion_atom_site_label_4
_geom_torsion_site_symmetry_1
_geom_torsion_site_symmetry_2
_geom_torsion_site_symmetry_3
_geom_torsion_site_symmetry_4
_geom_torsion
_geom_torsion_publ_flag
C6 C1 C2 C3 . . . . 0.4(3) ?
N1 C1 C2 C3 . . . . -177.3(2) ?
C1 C2 C3 C4 . . . . -1.2(4) ?
C2 C3 C4 C5 . . . . 1.1(4) ?
C2 C3 C4 Cl1 . . . . -179.15(18) ?
C3 C4 C5 C6 . . . . -0.2(3) ?
Cl1 C4 C5 C6 . . . . 180.00(17) ?
C2 C1 C6 C5 . . . . 0.4(3) ?
N1 C1 C6 C5 . . . . 178.14(19) ?
C4 C5 C6 C1 . . . . -0.5(3) ?
O1 C7 C8 C9 . . . . 26.2(3) ?
N1 C7 C8 C9 . . . . -155.58(18) ?
C7 C8 C9 C10 . . . . -175.40(17) ?
C8 C9 C10 O3 . . . . 2.1(3) ?
C8 C9 C10 O2 . . . . -176.62(19) ?
O1 C7 N1 C1 . . . . 3.3(3) ?
C8 C7 N1 C1 . . . . -174.84(18) ?
C6 C1 N1 C7 . . . . 42.0(3) ?
C2 C1 N1 C7 . . . . -140.3(2) ?

loop_
_cod_related_entry_id
_cod_related_entry_database
_cod_related_entry_code
1 ChemSpider 194009
